data_1004088
loop_
_publ_author_name
'Mercurio, D'
'El Farissi, M'
'Champarnaud Mesjard, J C'
'Frit, B'
'Conflant, P'
'Roult, G'

_publ_section_title
;
Etude structurale par diffraction X sur monocristal et diffraction
neutronique sur poudre de l'oxyde mixte Bi~.7~ La~.3~ O~1.5~
;
_journal_coden_ASTM JSSCBI
_journal_name_full 'Journal of Solid State Chemistry'
_journal_page_first 133
_journal_page_last 143
_journal_paper_doi 10.1016/0022-4596(89)90040-6
_journal_volume 80
_journal_year 1989
_chemical_formula_structural 'Bi0.7 La0.3 O1.5'
_chemical_formula_sum 'Bi0.7 La0.3 O1.5'
_chemical_name_systematic 'Bismuth lanthanum oxide (0.7/0.3/1.5)'
_space_group_IT_number 166
_symmetry_cell_setting trigonal
_symmetry_space_group_name_Hall '-R 3 2"'
_symmetry_space_group_name_H-M 'R -3 m :H'
_cell_angle_alpha 90
_cell_angle_beta 90
_cell_angle_gamma 120
_cell_formula_units_Z 9
_cell_length_a 4.040(2)
_cell_length_b 4.040(2)
_cell_length_c 27.557(7)
_cell_volume 389.5
_cod_original_sg_symbol_H-M 'R -3 m H'
_cod_original_formula_sum 'Bi.7 La.3 O1.5'
_cod_database_code 1004088

loop_
_symmetry_equiv_pos_as_xyz
x,y,z
-y,x-y,z
y-x,-x,z
-y,-x,z
x,x-y,z
y-x,y,z
-x,-y,-z
y,y-x,-z
x-y,x,-z
y,x,-z
-x,y-x,-z
x-y,-y,-z
1/3+x,2/3+y,2/3+z
2/3+x,1/3+y,1/3+z
1/3-y,2/3+x-y,2/3+z
2/3-y,1/3+x-y,1/3+z
1/3-x+y,2/3-x,2/3+z
2/3-x+y,1/3-x,1/3+z
1/3-y,2/3-x,2/3+z
2/3-y,1/3-x,1/3+z
1/3+x,2/3+x-y,2/3+z
2/3+x,1/3+x-y,1/3+z
1/3-x+y,2/3+y,2/3+z
2/3-x+y,1/3+y,1/3+z
1/3-x,2/3-y,2/3-z
2/3-x,1/3-y,1/3-z
1/3+y,2/3-x+y,2/3-z
2/3+y,1/3-x+y,1/3-z
1/3+x-y,2/3+x,2/3-z
2/3+x-y,1/3+x,1/3-z
1/3+y,2/3+x,2/3-z
2/3+y,1/3+x,1/3-z
1/3-x,2/3-x+y,2/3-z
2/3-x,1/3-x+y,1/3-z
1/3+x-y,2/3-y,2/3-z
2/3+x-y,1/3-y,1/3-z

loop_
_atom_site_label
_atom_site_type_symbol
_atom_site_symmetry_multiplicity
_atom_site_Wyckoff_symbol
_atom_site_fract_x
_atom_site_fract_y
_atom_site_fract_z
_atom_site_occupancy
_atom_site_attached_hydrogens
_atom_site_calc_flag
La1 La3+ 3 a 0. 0. 0. 0.9 0 d
Bi1 Bi3+ 3 a 0. 0. 0. 0.1 0 d
Bi2 Bi3+ 6 c 0. 0. 0.2250(1) 1. 0 d
O1 O2- 6 c 0. 0. 0.3011(1) 0.988(9) 0 d
O2 O2- 6 c 0. 0. 0.0935(1) 0.799(8) 0 d
O3 O2- 6 c 0. 0. 0.4361(5) 0.285(8) 0 d
O4 O2- 18 h 0.2113(5) 0.4226(10) 0.5027(14) 0.066(6) 0 d

loop_
_atom_type_symbol
_atom_type_oxidation_number
La3+ 3.000
Bi3+ 3.000
O2- -2.000
